data_2022552
loop_
_publ_author_name
'Broadhurst, Edward T.'
'Wilson, Cameron J. G.'
'Zissimou, Georgia A.'
'Nudelman, Fabio'
'Constantinides, Christos P.'
'Koutentis, Panayiotis A.'
'Parsons, Simon'

_publ_section_title
;
 A first-order phase transition in Blatter's radical at high pressure
;
_journal_issue 2
_journal_name_full 'Acta Crystallographica Section B Structural Science, Crystal Engineering and Materials'
_journal_paper_doi 10.1107/S2052520622000191
_journal_volume 78
_journal_year 2022
_chemical_formula_moiety 'C19 H14 N3'
_chemical_formula_sum 'C19 H14 N3'
_chemical_formula_weight 284.33
_chemical_name_systematic 1,3-Diphenyl-1,2,4-benzotriazin-4(1H)-yl
_space_group_crystal_system monoclinic
_space_group_IT_number 14
_space_group_name_Hall '-P 2yn'
_space_group_name_H-M_alt 'P 1 21/n 1'
_atom_sites_solution_hydrogens geom
_atom_sites_solution_primary dual
_audit_creation_date 2021-04-28
_audit_creation_method
;
Olex2 1.3
(compiled 2020.11.12 svn.r5f609507 for OlexSys, GUI svn.r6272)
;
_cell_angle_alpha 90
_cell_angle_beta 99.780(8)
_cell_angle_gamma 90
_cell_formula_units_Z 4
_cell_length_a 10.3374(18)
_cell_length_b 6.629(3)
_cell_length_c 19.466(4)
_cell_measurement_reflns_used 1054
_cell_measurement_temperature 299.7
_cell_measurement_theta_max 23.910
_cell_measurement_theta_min 3.462
_cell_volume 1314.6(7)
_computing_cell_refinement 'SAINT V8.40A (Bruker, 2019)'
_computing_data_reduction 'SAINT V8.40A (Bruker, 2019)'
_computing_molecular_graphics 'Olex2 1.3 (Dolomanov et al., 2009)'
_computing_publication_material 'Olex2 1.3 (Dolomanov et al., 2009)'
_computing_structure_refinement 'XL  (Sheldrick, 2008)'
_computing_structure_solution 'SHELXT 2014/5 (Sheldrick, 2014)'
_diffrn_ambient_temperature 299.7
_diffrn_detector 'Bruker APEX2 area detector'
_diffrn_detector_area_resol_mean 7.9
_diffrn_detector_type 'CCD area detector'
_diffrn_measured_fraction_theta_full 0.350
_diffrn_measured_fraction_theta_max 0.319
_diffrn_measurement_device 'three-circle diffractometer'
_diffrn_measurement_device_type 'Bruker SMART APEX2 area detector'
_diffrn_measurement_method '\w and \f scans'
_diffrn_radiation_monochromator 'mirror optics'
_diffrn_radiation_probe x-ray
_diffrn_radiation_type MoK\a
_diffrn_radiation_wavelength 0.71073
_diffrn_reflns_av_R_equivalents 0.0724
_diffrn_reflns_av_unetI/netI 0.1285
_diffrn_reflns_Laue_measured_fraction_full 0.350
_diffrn_reflns_Laue_measured_fraction_max 0.319
_diffrn_reflns_limit_h_max 12
_diffrn_reflns_limit_h_min -12
_diffrn_reflns_limit_k_max 2
_diffrn_reflns_limit_k_min -2
_diffrn_reflns_limit_l_max 23
_diffrn_reflns_limit_l_min -22
_diffrn_reflns_number 4283
_diffrn_reflns_point_group_measured_fraction_full 0.350
_diffrn_reflns_point_group_measured_fraction_max 0.319
_diffrn_reflns_theta_full 25.242
_diffrn_reflns_theta_max 26.221
_diffrn_reflns_theta_min 2.098
_diffrn_source 'microfocus sealed X-ray tube'
_diffrn_source_current 1.4
_diffrn_source_power 0.07
_diffrn_source_type 'Incoatec I\ms'
_diffrn_source_voltage 50.0
_diffrn_standards_number 0
_exptl_absorpt_coefficient_mu 0.087
_exptl_absorpt_correction_T_max 0.7454
_exptl_absorpt_correction_T_min 0.6309
_exptl_absorpt_correction_type multi-scan
_exptl_absorpt_process_details
;
SADABS-2016/2 (Bruker,2016/2) was used for absorption correction.
wR2(int) was 0.1200 before and 0.0476 after correction.
The Ratio of minimum to maximum transmission is 0.8464.
The \l/2 correction factor is Not present.
;
_exptl_crystal_colour 'clear dark brown'
_exptl_crystal_colour_lustre clear
_exptl_crystal_colour_modifier dark
_exptl_crystal_colour_primary brown
_exptl_crystal_density_diffrn 1.437
_exptl_crystal_description block
_exptl_crystal_F_000 596
_exptl_crystal_preparation 'As recieved'
_exptl_crystal_size_max 0.16
_exptl_crystal_size_mid 0.14
_exptl_crystal_size_min 0.09
_refine_diff_density_max 0.136
_refine_diff_density_min -0.140
_refine_diff_density_rms 0.034
_refine_ls_extinction_method none
_refine_ls_goodness_of_fit_ref 1.050
_refine_ls_hydrogen_treatment constr
_refine_ls_matrix_type full
_refine_ls_number_parameters 194
_refine_ls_number_reflns 846
_refine_ls_number_restraints 249
_refine_ls_restrained_S_all 0.916
_refine_ls_R_factor_all 0.1377
_refine_ls_R_factor_gt 0.0486
_refine_ls_shift/su_max 0.000
_refine_ls_shift/su_mean 0.000
_refine_ls_structure_factor_coef Fsqd
_refine_ls_weighting_details 'w=1/[\s^2^(Fo^2^)+(0.0553P)^2^] where P=(Fo^2^+2Fc^2^)/3'
_refine_ls_weighting_scheme calc
_refine_ls_wR_factor_gt 0.0890
_refine_ls_wR_factor_ref 0.1093
_reflns_Friedel_coverage 0.000
_reflns_number_gt 479
_reflns_number_total 846
_reflns_threshold_expression 'I > 2\s(I)'
_cod_data_source_file um5054sup1.cif
_cod_data_source_block mo_sp20034_0m_0p8792GPa
_cod_original_cell_volume 1314.5(6)
_cod_database_code 2022552
_shelx_shelxl_version_number 2018/3
_shelx_space_group_comment
;
The symmetry employed for this shelxl refinement is uniquely defined
by the following loop, which should always be used as a source of
symmetry information in preference to the above space-group names.
They are only intended as comments.
;
_shelx_estimated_absorpt_t_max 0.992
_shelx_estimated_absorpt_t_min 0.986
_olex2_refinement_description
;
1. Fixed Uiso
 At 1.2 times of:
  All C(H) groups
2. Restrained distances
 N2-N1
 1.361 with sigma of 0.01
 C3-N1
 1.401 with sigma of 0.01
 C3-N2
 2.417 with sigma of 0.03
 C14-N1
 1.427 with sigma of 0.01
 C14-N2
 2.342 with sigma of 0.03
 C14-C3
 2.488 with sigma of 0.03
 C1-N2
 1.336 with sigma of 0.01
 C1-N1
 2.289 with sigma of 0.03
 N3-C1
 1.325 with sigma of 0.01
 N3-N2
 2.388 with sigma of 0.03
 C8-C1
 1.489 with sigma of 0.01
 C8-N2
 2.375 with sigma of 0.03
 C8-N3
 2.413 with sigma of 0.03
 C2-N3
 1.375 with sigma of 0.01
 C2-C1
 2.287 with sigma of 0.03
 C7-C2
 1.392 with sigma of 0.01
 C7-N3
 2.395 with sigma of 0.03
 C3-C2
 1.408 with sigma of 0.01
 C3-N3
 2.434 with sigma of 0.03
 C3-C7
 2.401 with sigma of 0.03
 C6-C7
 1.372 with sigma of 0.01
 C6-C2
 2.411 with sigma of 0.03
 C5-C6
 1.389 with sigma of 0.01
 C5-C7
 2.386 with sigma of 0.03
 C4-C5
 1.375 with sigma of 0.01
 C4-C6
 2.404 with sigma of 0.03
 C3-C4
 1.39 with sigma of 0.01
 C3-C5
 2.388 with sigma of 0.03
 C19-C14
 1.374 with sigma of 0.01
 C19-N1
 2.43 with sigma of 0.03
 C15-C14
 1.374 with sigma of 0.01
 C15-N1
 2.415 with sigma of 0.03
 C15-C19
 2.385 with sigma of 0.03
 C18-C19
 1.384 with sigma of 0.01
 C18-C14
 2.381 with sigma of 0.03
 C17-C18
 1.356 with sigma of 0.01
 C17-C19
 2.382 with sigma of 0.03
 C16-C17
 1.374 with sigma of 0.01
 C16-C18
 2.361 with sigma of 0.03
 C15-C16
 1.387 with sigma of 0.01
 C15-C17
 2.396 with sigma of 0.03
 C9-C8
 1.393 with sigma of 0.01
 C9-C1
 2.488 with sigma of 0.03
 C13-C8
 1.379 with sigma of 0.01
 C13-C1
 2.511 with sigma of 0.03
 C13-C9
 2.384 with sigma of 0.03
 C10-C9
 1.383 with sigma of 0.01
 C10-C8
 2.403 with sigma of 0.03
 C11-C10
 1.362 with sigma of 0.01
 C11-C9
 2.388 with sigma of 0.03
 C12-C11
 1.373 with sigma of 0.01
 C12-C10
 2.365 with sigma of 0.03
 C13-C12
 1.379 with sigma of 0.01
 C13-C11
 2.387 with sigma of 0.03
3. Uiso/Uaniso restraints and constraints
C9 \\sim C8 \\sim C13 \\sim C12 \\sim C11 \\sim C10: within 2A with sigma of
0.04 and sigma for terminal atoms of 0.08 within 2A
4. Rigid body (RIGU) restrains
 All non-hydrogen atoms
 with sigma for 1-2 distances of 0.004 and sigma for 1-3 distances of 0.004
5.a Aromatic/amide H refined with riding coordinates:
 C7(H7), C6(H6), C5(H5), C4(H4), C19(H19), C18(H18), C17(H17), C16(H16),
 C15(H15), C9(H9), C10(H10), C11(H11), C12(H12), C13(H13)
;
_smtbx_masks_void_probe_radius 1.2
_smtbx_masks_void_truncation_radius 1.2
_olex2_exptl_crystal_mounting_method 'Merrill Bassett diamond anvil cell'
_olex2_submission_original_sample_id SP20034
_olex2_submission_special_instructions 'No special instructions were received'

loop_
_space_group_symop_operation_xyz
'x, y, z'
'-x+1/2, y+1/2, -z+1/2'
'-x, -y, -z'
'x-1/2, -y-1/2, z-1/2'

loop_
_atom_site_label
_atom_site_type_symbol
_atom_site_fract_x
_atom_site_fract_y
_atom_site_fract_z
_atom_site_U_iso_or_equiv
_atom_site_adp_type
_atom_site_occupancy
_atom_site_site_symmetry_order
_atom_site_calc_flag
_atom_site_refinement_flags_posn
_atom_site_refinement_flags_adp
_atom_site_refinement_flags_occupancy
_atom_site_disorder_assembly
_atom_site_disorder_group
N1 N 0.4734(2) 0.7083(12) 0.65824(14) 0.036(4) Uani 1 1 d D . . . .
N2 N 0.4422(2) 0.7033(11) 0.72398(13) 0.032(5) Uani 1 1 d D . . . .
N3 N 0.2145(2) 0.6922(13) 0.67380(14) 0.055(6) Uani 1 1 d D . . . .
C1 C 0.3139(3) 0.6983(14) 0.72633(17) 0.035(6) Uani 1 1 d D . . . .
C2 C 0.2476(3) 0.6885(15) 0.60787(17) 0.027(6) Uani 1 1 d D . . . .
C7 C 0.1512(3) 0.6700(16) 0.54981(18) 0.043(6) Uani 1 1 d D . . . .
H7 H 0.063781 0.664927 0.555527 0.052 Uiso 1 1 calc R U . . .
C6 C 0.1808(3) 0.6588(15) 0.48406(19) 0.038(6) Uani 1 1 d D . . . .
H6 H 0.114319 0.647931 0.445543 0.046 Uiso 1 1 calc R U . . .
C5 C 0.3117(3) 0.6640(15) 0.47556(18) 0.053(6) Uani 1 1 d D . . . .
H5 H 0.332531 0.651830 0.431112 0.063 Uiso 1 1 calc R U . . .
C4 C 0.4102(3) 0.6867(15) 0.53150(17) 0.040(6) Uani 1 1 d D . . . .
H4 H 0.496965 0.695513 0.524831 0.048 Uiso 1 1 calc R U . . .
C3 C 0.3802(3) 0.6967(15) 0.59848(18) 0.023(6) Uani 1 1 d D . . . .
C14 C 0.6129(3) 0.7091(12) 0.65846(19) 0.037(4) Uani 1 1 d D . . . .
C19 C 0.6664(3) 0.8514(13) 0.62066(18) 0.044(4) Uani 1 1 d D . . . .
H19 H 0.613362 0.947603 0.594959 0.052 Uiso 1 1 calc R U . . .
C18 C 0.8008(3) 0.8502(14) 0.62117(19) 0.050(4) Uani 1 1 d D . . . .
H18 H 0.838079 0.947232 0.596076 0.061 Uiso 1 1 calc R U . . .
C17 C 0.8783(3) 0.7082(13) 0.6581(2) 0.052(4) Uani 1 1 d D . . . .
H17 H 0.968160 0.707166 0.657685 0.063 Uiso 1 1 calc R U . . .
C16 C 0.8236(3) 0.5653(14) 0.69633(19) 0.055(5) Uani 1 1 d D . . . .
H16 H 0.876413 0.468576 0.721900 0.066 Uiso 1 1 calc R U . . .
C15 C 0.6887(3) 0.5673(14) 0.69628(19) 0.044(4) Uani 1 1 d D . . . .
H15 H 0.651014 0.472242 0.721941 0.053 Uiso 1 1 calc R U . . .
C8 C 0.2824(3) 0.6925(15) 0.79815(17) 0.024(5) Uani 1 1 d D U . . .
C9 C 0.1516(3) 0.7109(16) 0.80715(18) 0.0324(10) Uiso 1 1 d D U . . .
H9 H 0.085238 0.724259 0.768663 0.039 Uiso 1 1 calc R U . . .
C10 C 0.1215(3) 0.7091(18) 0.87400(18) 0.040(6) Uani 1 1 d D U . . .
H10 H 0.034833 0.725103 0.880177 0.047 Uiso 1 1 calc R U . . .
C11 C 0.2173(3) 0.6842(17) 0.9305(2) 0.043(6) Uani 1 1 d D U . . .
H11 H 0.195668 0.679634 0.974985 0.052 Uiso 1 1 calc R U . . .
C12 C 0.3467(3) 0.6655(18) 0.92196(19) 0.042(6) Uani 1 1 d D U . . .
H12 H 0.412280 0.648713 0.960608 0.050 Uiso 1 1 calc R U . . .
C13 C 0.3785(3) 0.6720(15) 0.85601(18) 0.027(5) Uani 1 1 d D U . . .
H13 H 0.465933 0.662324 0.850567 0.033 Uiso 1 1 calc R U . . .

loop_
_atom_site_aniso_label
_atom_site_aniso_U_11
_atom_site_aniso_U_22
_atom_site_aniso_U_33
_atom_site_aniso_U_23
_atom_site_aniso_U_13
_atom_site_aniso_U_12
N1 0.0232(12) 0.057(14) 0.0271(19) 0.002(3) 0.0039(13) 0.000(2)
N2 0.0290(13) 0.042(15) 0.0274(19) 0.000(3) 0.0069(13) -0.002(2)
N3 0.0281(13) 0.114(18) 0.0242(19) 0.000(3) 0.0032(13) 0.001(3)
C1 0.0271(15) 0.047(19) 0.029(2) -0.002(4) 0.0003(16) 0.002(3)
C2 0.0314(17) 0.02(2) 0.031(2) 0.009(4) 0.0048(17) 0.002(3)
C7 0.0247(15) 0.07(2) 0.035(2) 0.005(4) 0.0001(16) 0.002(3)
C6 0.0384(17) 0.041(19) 0.033(2) -0.001(4) 0.0007(18) -0.006(3)
C5 0.0425(17) 0.09(2) 0.026(2) 0.005(4) 0.0053(17) 0.005(3)
C4 0.0318(16) 0.06(2) 0.032(2) 0.001(4) 0.0070(17) 0.004(3)
C3 0.0267(15) 0.01(2) 0.035(2) -0.001(4) 0.0047(16) -0.001(3)
C14 0.0250(15) 0.063(13) 0.024(2) -0.001(4) 0.0052(17) 0.004(3)
C19 0.0337(16) 0.062(14) 0.035(3) 0.000(4) 0.0074(18) 0.001(3)
C18 0.0338(17) 0.084(14) 0.035(3) -0.004(4) 0.010(2) -0.013(3)
C17 0.0244(15) 0.099(14) 0.034(3) -0.004(4) 0.0074(18) 0.002(3)
C16 0.0341(17) 0.093(14) 0.037(3) 0.009(4) 0.0045(18) 0.016(3)
C15 0.0357(17) 0.070(14) 0.027(3) 0.006(4) 0.005(2) 0.006(3)
C8 0.0310(16) 0.008(16) 0.034(2) -0.006(4) 0.0084(16) -0.004(3)
C10 0.0366(17) 0.043(19) 0.043(3) -0.010(4) 0.0164(18) -0.008(4)
C11 0.0537(19) 0.04(2) 0.035(3) -0.007(4) 0.0156(18) -0.008(4)
C12 0.0439(18) 0.043(19) 0.037(3) -0.002(4) 0.0043(18) -0.003(4)
C13 0.0298(16) 0.015(16) 0.037(2) 0.002(4) 0.0045(16) 0.005(3)

loop_
_atom_type_symbol
_atom_type_description
_atom_type_scat_dispersion_real
_atom_type_scat_dispersion_imag
_atom_type_scat_source
C C 0.0033 0.0016 'International Tables Vol C Tables 4.2.6.8 and 6.1.1.4'
H H 0.0000 0.0000 'International Tables Vol C Tables 4.2.6.8 and 6.1.1.4'
N N 0.0061 0.0033 'International Tables Vol C Tables 4.2.6.8 and 6.1.1.4'

loop_
_geom_angle_atom_site_label_1
_geom_angle_atom_site_label_2
_geom_angle_atom_site_label_3
_geom_angle
_geom_angle_site_symmetry_1
_geom_angle_site_symmetry_3
_geom_angle_publ_flag
N2 N1 C3 122.9(2) . . ?
N2 N1 C14 113.0(3) . . ?
C3 N1 C14 123.9(2) . . ?
C1 N2 N1 115.2(3) . . ?
C1 N3 C2 115.9(2) . . ?
N2 C1 C8 114.2(3) . . ?
N3 C1 N2 128.3(3) . . ?
N3 C1 C8 117.5(2) . . ?
N3 C2 C3 121.1(3) . . ?
C7 C2 N3 120.3(2) . . ?
C7 C2 C3 118.6(3) . . ?
C2 C7 H7 119.1 . . ?
C6 C7 C2 121.8(3) . . ?
C6 C7 H7 119.1 . . ?
C7 C6 H6 120.4 . . ?
C7 C6 C5 119.1(3) . . ?
C5 C6 H6 120.4 . . ?
C6 C5 H5 119.5 . . ?
C4 C5 C6 121.0(3) . . ?
C4 C5 H5 119.5 . . ?
C5 C4 H4 120.1 . . ?
C5 C4 C3 119.8(3) . . ?
C3 C4 H4 120.1 . . ?
N1 C3 C2 116.5(3) . . ?
N1 C3 C4 123.8(2) . . ?
C4 C3 C2 119.6(3) . . ?
C19 C14 N1 119.8(5) . . ?
C15 C14 N1 119.0(5) . . ?
C15 C14 C19 121.3(3) . . ?
C14 C19 H19 120.4 . . ?
C14 C19 C18 119.2(5) . . ?
C18 C19 H19 120.4 . . ?
C19 C18 H18 119.8 . . ?
C17 C18 C19 120.5(5) . . ?
C17 C18 H18 119.8 . . ?
C18 C17 H17 120.0 . . ?
C18 C17 C16 120.0(3) . . ?
C16 C17 H17 120.0 . . ?
C17 C16 H16 120.2 . . ?
C17 C16 C15 119.6(5) . . ?
C15 C16 H16 120.2 . . ?
C14 C15 C16 119.5(5) . . ?
C14 C15 H15 120.3 . . ?
C16 C15 H15 120.3 . . ?
C9 C8 C1 119.0(3) . . ?
C13 C8 C1 121.9(2) . . ?
C13 C8 C9 119.0(3) . . ?
C8 C9 H9 120.3 . . ?
C10 C9 C8 119.5(3) . . ?
C10 C9 H9 120.3 . . ?
C9 C10 H10 119.6 . . ?
C11 C10 C9 120.8(3) . . ?
C11 C10 H10 119.6 . . ?
C10 C11 H11 120.0 . . ?
C10 C11 C12 120.0(3) . . ?
C12 C11 H11 120.0 . . ?
C11 C12 H12 120.0 . . ?
C13 C12 C11 119.9(4) . . ?
C13 C12 H12 120.0 . . ?
C8 C13 C12 120.8(3) . . ?
C8 C13 H13 119.6 . . ?
C12 C13 H13 119.6 . . ?

loop_
_geom_bond_atom_site_label_1
_geom_bond_atom_site_label_2
_geom_bond_distance
_geom_bond_site_symmetry_2
_geom_bond_publ_flag
N1 N2 1.373(3) . ?
N1 C3 1.381(4) . ?
N1 C14 1.441(3) . ?
N2 C1 1.335(3) . ?
N3 C1 1.321(4) . ?
N3 C2 1.383(4) . ?
C1 C8 1.488(4) . ?
C2 C7 1.379(4) . ?
C2 C3 1.414(4) . ?
C7 H7 0.9300 . ?
C7 C6 1.367(4) . ?
C6 H6 0.9300 . ?
C6 C5 1.391(4) . ?
C5 H5 0.9300 . ?
C5 C4 1.367(4) . ?
C4 H4 0.9300 . ?
C4 C3 1.392(4) . ?
C14 C19 1.369(7) . ?
C14 C15 1.358(7) . ?
C19 H19 0.9300 . ?
C19 C18 1.387(4) . ?
C18 H18 0.9300 . ?
C18 C17 1.360(7) . ?
C17 H17 0.9300 . ?
C17 C16 1.383(7) . ?
C16 H16 0.9300 . ?
C16 C15 1.394(4) . ?
C15 H15 0.9300 . ?
C8 C9 1.399(4) . ?
C8 C13 1.376(4) . ?
C9 H9 0.9300 . ?
C9 C10 1.388(4) . ?
C10 H10 0.9300 . ?
C10 C11 1.360(5) . ?
C11 H11 0.9300 . ?
C11 C12 1.382(4) . ?
C12 H12 0.9300 . ?
C12 C13 1.379(4) . ?
C13 H13 0.9300 . ?

loop_
_geom_torsion_atom_site_label_1
_geom_torsion_atom_site_label_2
_geom_torsion_atom_site_label_3
_geom_torsion_atom_site_label_4
_geom_torsion
_geom_torsion_site_symmetry_1
_geom_torsion_site_symmetry_2
_geom_torsion_site_symmetry_3
_geom_torsion_site_symmetry_4
_geom_torsion_publ_flag
N1 N2 C1 N3 1.9(12) . . . . ?
N1 N2 C1 C8 179.8(9) . . . . ?
N1 C14 C19 C18 -179.8(5) . . . . ?
N1 C14 C15 C16 179.4(5) . . . . ?
N2 N1 C3 C2 2.8(13) . . . . ?
N2 N1 C3 C4 -175.2(9) . . . . ?
N2 N1 C14 C19 -129.1(6) . . . . ?
N2 N1 C14 C15 51.1(9) . . . . ?
N2 C1 C8 C9 172.5(7) . . . . ?
N2 C1 C8 C13 -6.7(12) . . . . ?
N3 C1 C8 C9 -9.3(15) . . . . ?
N3 C1 C8 C13 171.5(7) . . . . ?
N3 C2 C7 C6 -177.7(10) . . . . ?
N3 C2 C3 N1 0.1(14) . . . . ?
N3 C2 C3 C4 178.1(10) . . . . ?
C1 N3 C2 C7 176.1(9) . . . . ?
C1 N3 C2 C3 -1.7(13) . . . . ?
C1 C8 C9 C10 -178.9(11) . . . . ?
C1 C8 C13 C12 -179.5(11) . . . . ?
C2 N3 C1 N2 0.7(13) . . . . ?
C2 N3 C1 C8 -177.1(9) . . . . ?
C2 C7 C6 C5 0.7(14) . . . . ?
C7 C2 C3 N1 -177.8(8) . . . . ?
C7 C2 C3 C4 0.2(14) . . . . ?
C7 C6 C5 C4 -2.2(13) . . . . ?
C6 C5 C4 C3 2.6(14) . . . . ?
C5 C4 C3 N1 176.3(9) . . . . ?
C5 C4 C3 C2 -1.6(15) . . . . ?
C3 N1 N2 C1 -3.7(11) . . . . ?
C3 N1 C14 C19 56.0(10) . . . . ?
C3 N1 C14 C15 -123.8(8) . . . . ?
C3 C2 C7 C6 0.2(14) . . . . ?
C14 N1 N2 C1 -178.7(6) . . . . ?
C14 N1 C3 C2 177.2(8) . . . . ?
C14 N1 C3 C4 -0.7(14) . . . . ?
C14 C19 C18 C17 0.7(8) . . . . ?
C19 C14 C15 C16 -0.4(9) . . . . ?
C19 C18 C17 C16 -0.9(8) . . . . ?
C18 C17 C16 C15 0.4(8) . . . . ?
C17 C16 C15 C14 0.3(9) . . . . ?
C15 C14 C19 C18 0.0(8) . . . . ?
C8 C9 C10 C11 -1.8(16) . . . . ?
C9 C8 C13 C12 1.3(14) . . . . ?
C9 C10 C11 C12 1.7(16) . . . . ?
C10 C11 C12 C13 -0.1(16) . . . . ?
C11 C12 C13 C8 -1.4(15) . . . . ?
C13 C8 C9 C10 0.3(15) . . . . ?

_cod_database_fobs_code 2022552
